data_1010198
loop_
_publ_author_name
'MacGillavry, C H'
'Bijvoet, J M'

_publ_section_title
;
Die Kristallstrukturen von Zn (N H~3~)~2~ Cl~2~ und Zn (N H~3~)~2~
Br~2~.
;
_journal_coden_ASTM ZEKGAX
_journal_name_full
;
Zeitschrift fuer Kristallographie, Kristallgeometrie, Kristallphysik,
Kristallchemie (-144,1977)
;
_journal_page_first 249
_journal_page_last 255
_journal_volume 94
_journal_year 1936
_chemical_formula_structural 'Zn (N H3)2 Br2'
_chemical_formula_sum 'Br2 H6 N2 Zn'
_chemical_name_systematic 'Diamminezinc bromide'
_space_group_IT_number 74
_symmetry_cell_setting orthorhombic
_symmetry_Int_Tables_number 74
_symmetry_space_group_name_Hall '-I 2c 2'
_symmetry_space_group_name_H-M 'I m a m'
_cell_angle_alpha 90
_cell_angle_beta 90
_cell_angle_gamma 90
_cell_formula_units_Z 4
_cell_length_a 8.12
_cell_length_b 8.81
_cell_length_c 8.41
_cell_volume 601.6
_cod_original_formula_sum 'H6 Br2 N2 Zn'
_cod_database_code 1010198

loop_
_symmetry_equiv_pos_as_xyz
x,y,z
x,-y,-z
x,-y,1/2+z
x,y,1/2-z
-x,-y,-z
-x,y,z
-x,y,1/2-z
-x,-y,1/2+z
1/2+x,1/2+y,1/2+z
1/2+x,1/2-y,1/2-z
1/2+x,1/2-y,z
1/2+x,1/2+y,-z
1/2-x,1/2-y,1/2-z
1/2-x,1/2+y,1/2+z
1/2-x,1/2+y,-z
1/2-x,1/2-y,z

loop_
_atom_site_label
_atom_site_type_symbol
_atom_site_symmetry_multiplicity
_atom_site_Wyckoff_symbol
_atom_site_fract_x
_atom_site_fract_y
_atom_site_fract_z
_atom_site_occupancy
_atom_site_attached_hydrogens
_atom_site_calc_flag
Zn1 Zn2+ 4 e 0. 0.383(5) 0.25 1. 0 d
Br1 Br1- 8 h 0. 0.231(3) 0.016(3) 1. 0 d
N1 N3- 8 i 0.22 0.52 0.25 1. 3 d

loop_
_atom_type_symbol
_atom_type_oxidation_number
Zn2+ 2.000
Br1- -1.000
N3- -3.000
H1+ 1.000
